data_9004278
loop_
_publ_author_name
'Burns, P. C.'
'MacDonald, D. J.'
'Hawthorne, F. C.'

_publ_section_title
;
 The crystal chemistry of manganese-bearing elbaite
 Sample: T10
;
_journal_name_full 'The Canadian Mineralogist'
_journal_page_first 31
_journal_page_last 41
_journal_volume 32
_journal_year 1994
_chemical_compound_source Zambia
_chemical_formula_sum 'Al7.11 B3 Ca0.06 F0.65 H3.35 K0.01 Li1.05 Mn0.81 Na0.77 O30.35 Si6 Ti0.03'
_chemical_name_mineral Elbaite
_space_group_IT_number 160
_symmetry_space_group_name_Hall 'R 3 -2"'
_symmetry_space_group_name_H-M 'R 3 m :H'
_cell_angle_alpha 90
_cell_angle_beta 90
_cell_angle_gamma 120
_cell_formula_units_Z 3
_cell_length_a 15.872
_cell_length_b 15.872
_cell_length_c 7.138
_cell_volume 1557.294
_database_code_amcsd 0005351
_exptl_crystal_density_diffrn 3.096
_cod_original_cell_volume 1557.293
_cod_original_sg_symbol_H-M 'R 3 m'
_cod_original_formula_sum 'Ca.06 Na.77 K.01 Ti.03 Al7.11 Mn.81 Li1.05 Si6 B3 F.65 O30.35 H3.35'
_cod_database_code 9004278

loop_
_space_group_symop_operation_xyz
x,y,z
2/3+x,1/3+y,1/3+z
1/3+x,2/3+y,2/3+z
x,x-y,z
2/3+x,1/3+x-y,1/3+z
1/3+x,2/3+x-y,2/3+z
-y,-x,z
2/3-y,1/3-x,1/3+z
1/3-y,2/3-x,2/3+z
-x+y,y,z
2/3-x+y,1/3+y,1/3+z
1/3-x+y,2/3+y,2/3+z
-y,x-y,z
2/3-y,1/3+x-y,1/3+z
1/3-y,2/3+x-y,2/3+z
-x+y,-x,z
2/3-x+y,1/3-x,1/3+z
1/3-x+y,2/3-x,2/3+z

loop_
_atom_site_label
_atom_site_fract_x
_atom_site_fract_y
_atom_site_fract_z
_atom_site_occupancy
_atom_site_U_iso_or_equiv
_atom_site_type_symbol
_atom_site_attached_hydrogens
CaX 0.00000 0.00000 0.84080 0.06000 0.02380 Ca 0
NaX 0.00000 0.00000 0.84080 0.77000 0.02380 Na 0
KX 0.00000 0.00000 0.84080 0.01000 0.02380 K 0
TiY 0.06188 0.93812 0.44770 0.01000 0.01260 Ti 0
AlY 0.06188 0.93812 0.44770 0.37000 0.01260 Al 0
MnY 0.06188 0.93812 0.44770 0.27000 0.01260 Mn 0
LiY 0.06188 0.93812 0.44770 0.35000 0.01260 Li 0
AlZ 0.26101 0.29776 0.46210 1.00000 0.00640 Al 0
Si 0.19001 0.19194 0.07410 1.00000 0.00550 Si 0
B 0.89040 0.10960 0.61940 1.00000 0.00790 B 0
F1 0.00000 0.00000 0.28980 0.65000 0.04620 F 0
O-H1 0.00000 0.00000 0.28980 0.35000 0.04620 O 1
O2 0.93900 0.06100 0.59330 1.00000 0.02040 O 0
O-H3 0.13450 0.86550 0.56460 1.00000 0.01090 O 1
O4 0.90672 0.09328 0.00270 1.00000 0.00870 O 0
O5 0.09340 0.90660 -0.01970 1.00000 0.00870 O 0
O6 0.18720 0.19730 0.29820 1.00000 0.00860 O 0
O7 0.28590 0.28570 -0.00690 1.00000 0.00710 O 0
O8 0.27080 0.21000 0.63200 1.00000 0.00880 O 0

loop_
_cod_changelog_entry_id
_cod_changelog_entry_author
_cod_changelog_entry_date
_cod_changelog_entry_text
1
;cod-tools version 3.8.0
Id: cif_guess_AMCSD_atom_types 9574 2023-05-10 09:00:05Z saulius
;
2023-05-10T18:48:51+03:00
;Derived atom types and hydrogen counts
from atom names that follow the AMCSD naming convention
(Wat == water, O-H == hydroxyl).
;

loop_
_cod_related_entry_id
_cod_related_entry_database
_cod_related_entry_code
1 AMCSD 0005351
